data_7201848
loop_
_publ_author_name
'Peng, Rong'
'Deng, Shi-Ren'
'Li, Mian'
'Li, Dan'
'Li, Zao-Ying'

_publ_section_title
;
 Solvent-dependent copper(i) conformational supramolecular
 pseudo-polymorphs based on a flexible thioether ligand
;
_journal_issue 5
_journal_name_full CrystEngComm
_journal_page_first 590
_journal_paper_doi 10.1039/b717165j
_journal_volume 10
_journal_year 2008
_chemical_formula_moiety 'C16 H14 Cu I N2 S3, C H Cl3'
_chemical_formula_sum 'C17 H15 Cl3 Cu I N2 S3'
_chemical_formula_weight 640.28
_chemical_name_systematic
;
?
;
_space_group_IT_number 2
_symmetry_cell_setting triclinic
_symmetry_space_group_name_Hall '-P 1'
_symmetry_space_group_name_H-M 'P -1'
_atom_sites_solution_hydrogens geom
_atom_sites_solution_primary direct
_atom_sites_solution_secondary difmap
_audit_creation_method SHELXL-97
_cell_angle_alpha 68.6550(10)
_cell_angle_beta 70.3970(10)
_cell_angle_gamma 68.1900(10)
_cell_formula_units_Z 4
_cell_length_a 12.7209(6)
_cell_length_b 13.0515(6)
_cell_length_c 16.7648(8)
_cell_measurement_reflns_used 5715
_cell_measurement_temperature 295(2)
_cell_measurement_theta_max 24.14
_cell_measurement_theta_min 2.46
_cell_volume 2341.47(19)
_computing_structure_refinement 'SHELXL-97 (Sheldrick, 1997)'
_computing_structure_solution 'SHELXS-97 (Sheldrick, 1990)'
_diffrn_ambient_temperature 295(2)
_diffrn_measured_fraction_theta_full 0.985
_diffrn_measured_fraction_theta_max 0.985
_diffrn_radiation_monochromator graphite
_diffrn_radiation_source 'fine-focus sealed tube'
_diffrn_radiation_type MoK\a
_diffrn_radiation_wavelength 0.71073
_diffrn_reflns_av_R_equivalents 0.0238
_diffrn_reflns_av_sigmaI/netI 0.0385
_diffrn_reflns_limit_h_max 16
_diffrn_reflns_limit_h_min -16
_diffrn_reflns_limit_k_max 16
_diffrn_reflns_limit_k_min -16
_diffrn_reflns_limit_l_max 21
_diffrn_reflns_limit_l_min -21
_diffrn_reflns_number 21288
_diffrn_reflns_theta_full 27.50
_diffrn_reflns_theta_max 27.50
_diffrn_reflns_theta_min 1.34
_exptl_absorpt_coefficient_mu 2.867
_exptl_absorpt_correction_T_max 0.7625
_exptl_absorpt_correction_T_min 0.6414
_exptl_absorpt_correction_type empirical
_exptl_absorpt_process_details 'SADABS (Sheldrick, 1996)'
_exptl_crystal_colour yellow-green
_exptl_crystal_density_diffrn 1.816
_exptl_crystal_density_method 'not measured'
_exptl_crystal_description block
_exptl_crystal_F_000 1248
_exptl_crystal_size_max 0.17
_exptl_crystal_size_mid 0.14
_exptl_crystal_size_min 0.10
_refine_diff_density_max 1.067
_refine_diff_density_min -0.367
_refine_diff_density_rms 0.100
_refine_ls_extinction_method none
_refine_ls_goodness_of_fit_ref 1.082
_refine_ls_hydrogen_treatment constr
_refine_ls_matrix_type full
_refine_ls_number_parameters 561
_refine_ls_number_reflns 10599
_refine_ls_number_restraints 228
_refine_ls_restrained_S_all 1.096
_refine_ls_R_factor_all 0.0705
_refine_ls_R_factor_gt 0.0504
_refine_ls_shift/su_max 0.001
_refine_ls_shift/su_mean 0.000
_refine_ls_structure_factor_coef Fsqd
_refine_ls_weighting_details 'calc w=1/[\s^2^(Fo^2^)+(0.0734P)^2^+2.3877P] where P=(Fo^2^+2Fc^2^)/3'
_refine_ls_weighting_scheme calc
_refine_ls_wR_factor_gt 0.1442
_refine_ls_wR_factor_ref 0.1562
_reflns_number_gt 7707
_reflns_number_total 10599
_reflns_threshold_expression >2sigma(I)
_cod_data_source_file b717165j.txt
_cod_data_source_block sad
_cod_depositor_comments
;
The following automatic conversions were performed:
'_symmetry_cell_setting' value 'Triclinic' changed to 'triclinic'
according to '/home/saulius/struct/CIF-dictionaries/cif_core.dic'
dictionary named 'cif_core.dic' version 2.4.1 from 2010-06-29.

Automatic conversion script
Id: cif_fix_enum 1527 2010-12-29 10:47:43Z saulius 
;
_cod_original_sg_symbol_H-M P-1
_cod_database_code 7201848

loop_
_symmetry_equiv_pos_as_xyz
'x, y, z'
'-x, -y, -z'

loop_
_atom_site_label
_atom_site_type_symbol
_atom_site_fract_x
_atom_site_fract_y
_atom_site_fract_z
_atom_site_U_iso_or_equiv
_atom_site_adp_type
_atom_site_occupancy
_atom_site_symmetry_multiplicity
_atom_site_calc_flag
_atom_site_refinement_flags
_atom_site_disorder_assembly
_atom_site_disorder_group
I1 I 0.70459(4) 0.05255(3) 0.75795(3) 0.06458(14) Uani 1 1 d . . .
I2 I 0.94533(4) 0.22001(5) 0.76438(3) 0.08020(16) Uani 1 1 d . . .
Cu1 Cu 0.81235(7) 0.21578(6) 0.67539(4) 0.0649(2) Uani 1 1 d . . .
Cu2 Cu 0.74806(6) 0.16163(6) 0.84408(4) 0.0613(2) Uani 1 1 d . . .
Cl1 Cl 0.6753(4) 0.7086(3) -0.0723(2) 0.1283(14) Uani 0.843(8) 1 d PDU A 1
Cl2 Cl 0.7753(2) 0.5906(2) -0.2076(3) 0.1055(13) Uani 0.843(8) 1 d PDU A 1
Cl3 Cl 0.5734(3) 0.7849(3) -0.2199(3) 0.1018(11) Uani 0.843(8) 1 d PDU A 1
Cl4 Cl 0.6340(3) 0.7339(3) 0.2825(3) 0.1329(17) Uani 0.733(6) 1 d PDU B 1
Cl5 Cl 0.7617(4) 0.6350(3) 0.4183(2) 0.1179(14) Uani 0.733(6) 1 d PDU B 1
Cl6 Cl 0.8543(6) 0.5635(5) 0.2587(4) 0.1207(18) Uani 0.733(6) 1 d PDU B 1
Cl1' Cl 0.6365(19) 0.7645(19) -0.0448(13) 0.143(8) Uani 0.157(8) 1 d PDU A 2
Cl2' Cl 0.7616(13) 0.5892(12) -0.1345(16) 0.117(7) Uani 0.157(8) 1 d PDU A 2
Cl3' Cl 0.5543(16) 0.7575(19) -0.1813(16) 0.130(9) Uani 0.157(8) 1 d PDU A 2
Cl4' Cl 0.6362(8) 0.7033(9) 0.3845(9) 0.145(5) Uani 0.267(6) 1 d PDU B 2
Cl5' Cl 0.8567(10) 0.5996(8) 0.4313(7) 0.125(4) Uani 0.267(6) 1 d PDU B 2
Cl6' Cl 0.8272(15) 0.573(2) 0.2776(13) 0.146(7) Uani 0.267(6) 1 d PDU B 2
S1 S 1.01158(14) 0.28133(15) 0.25213(9) 0.0637(4) Uani 1 1 d . . .
S2 S 1.0930(2) 0.2204(2) -0.03473(13) 0.1120(9) Uani 1 1 d . . .
S3 S 0.69354(17) 0.37923(15) 0.10505(14) 0.0873(5) Uani 1 1 d . . .
S4 S 0.66570(14) -0.01787(14) 1.27257(9) 0.0627(4) Uani 1 1 d . . .
S5 S 0.74792(16) -0.10743(15) 1.55683(11) 0.0741(4) Uani 1 1 d . . .
S6 S 0.59970(15) 0.29210(14) 1.41059(14) 0.0783(5) Uani 1 1 d . . .
N1 N 0.8961(4) 0.2083(4) 0.5495(3) 0.0586(11) Uani 1 1 d . . .
N2 N 0.3933(4) 0.6964(4) 0.1404(3) 0.0556(11) Uani 1 1 d . . .
N3 N 0.7462(4) 0.0801(4) 0.9747(3) 0.0572(11) Uani 1 1 d . . .
N4 N 0.3099(4) 0.6228(4) 1.3543(3) 0.0570(11) Uani 1 1 d . . .
C1 C 0.8859(5) 0.1421(5) 0.5102(4) 0.0629(14) Uani 1 1 d . . .
H1 H 0.8545 0.0817 0.5451 0.075 Uiso 1 1 calc R . .
C2 C 0.9196(5) 0.1577(5) 0.4200(4) 0.0616(14) Uani 1 1 d . . .
H2 H 0.9105 0.1090 0.3954 0.074 Uiso 1 1 calc R . .
C3 C 0.9671(4) 0.2473(5) 0.3667(4) 0.0542(12) Uani 1 1 d . . .
C4 C 0.9822(5) 0.3125(5) 0.4086(4) 0.0594(13) Uani 1 1 d . . .
H4 H 1.0181 0.3703 0.3760 0.071 Uiso 1 1 calc R . .
C5 C 0.9446(5) 0.2925(5) 0.4978(4) 0.0613(14) Uani 1 1 d . . .
H5 H 0.9531 0.3398 0.5240 0.074 Uiso 1 1 calc R . .
C6 C 0.9604(5) 0.1945(6) 0.2203(4) 0.0661(15) Uani 1 1 d . . .
H6A H 0.9983 0.1139 0.2435 0.079 Uiso 1 1 calc R . .
H6B H 0.8771 0.2079 0.2437 0.079 Uiso 1 1 calc R . .
C7 C 0.9873(5) 0.2254(6) 0.1238(4) 0.0654(16) Uani 1 1 d . . .
C8 C 1.0797(6) 0.1616(6) 0.0751(5) 0.080(2) Uani 1 1 d . . .
H8 H 1.1301 0.0929 0.0997 0.096 Uiso 1 1 calc R . .
C9 C 0.9753(7) 0.3342(7) -0.0183(5) 0.102(3) Uani 1 1 d . . .
H9 H 0.9469 0.3944 -0.0636 0.122 Uiso 1 1 calc R . .
C10 C 0.9280(6) 0.3275(6) 0.0674(5) 0.0764(19) Uani 1 1 d . . .
C11 C 0.8210(6) 0.4150(7) 0.1002(6) 0.090(2) Uani 1 1 d . . .
H11A H 0.8205 0.4910 0.0609 0.108 Uiso 1 1 calc R . .
H11B H 0.8205 0.4148 0.1583 0.108 Uiso 1 1 calc R . .
C12 C 0.5798(5) 0.5030(5) 0.1223(4) 0.0604(14) Uani 1 1 d . . .
C13 C 0.4755(5) 0.5181(5) 0.1053(4) 0.0663(15) Uani 1 1 d . . .
H13 H 0.4660 0.4631 0.0875 0.080 Uiso 1 1 calc R . .
C14 C 0.3862(5) 0.6148(5) 0.1149(4) 0.0664(15) Uani 1 1 d . . .
H14 H 0.3166 0.6238 0.1028 0.080 Uiso 1 1 calc R . .
C15 C 0.4927(5) 0.6807(5) 0.1570(4) 0.0652(15) Uani 1 1 d . . .
H15 H 0.4995 0.7368 0.1753 0.078 Uiso 1 1 calc R . .
C16 C 0.5890(5) 0.5853(6) 0.1488(4) 0.0720(17) Uani 1 1 d . . .
H16 H 0.6577 0.5783 0.1612 0.086 Uiso 1 1 calc R . .
C17 C 0.8125(6) 0.0923(5) 1.0156(4) 0.0632(14) Uani 1 1 d . . .
H17 H 0.8751 0.1211 0.9811 0.076 Uiso 1 1 calc R . .
C18 C 0.7944(5) 0.0652(5) 1.1053(4) 0.0599(13) Uani 1 1 d . . .
H18 H 0.8429 0.0761 1.1305 0.072 Uiso 1 1 calc R . .
C19 C 0.7024(5) 0.0214(4) 1.1572(3) 0.0523(12) Uani 1 1 d . . .
C20 C 0.6344(5) 0.0057(5) 1.1156(4) 0.0606(14) Uani 1 1 d . . .
H20 H 0.5727 -0.0253 1.1482 0.073 Uiso 1 1 calc R . .
C21 C 0.6600(5) 0.0368(5) 1.0247(4) 0.0648(15) Uani 1 1 d . . .
H21 H 0.6134 0.0266 0.9974 0.078 Uiso 1 1 calc R . .
C22 C 0.7534(5) 0.0385(5) 1.3015(4) 0.0584(13) Uani 1 1 d . . .
H22A H 0.8353 0.0063 1.2774 0.070 Uiso 1 1 calc R . .
H22B H 0.7339 0.1213 1.2779 0.070 Uiso 1 1 calc R . .
C23 C 0.7286(5) 0.0062(4) 1.4003(4) 0.0527(12) Uani 1 1 d . . .
C24 C 0.7967(5) -0.0885(5) 1.4457(4) 0.0591(13) Uani 1 1 d . . .
H24 H 0.8624 -0.1378 1.4196 0.071 Uiso 1 1 calc R . .
C25 C 0.6344(5) 0.0142(6) 1.5415(4) 0.0676(15) Uani 1 1 d . . .
H25 H 0.5797 0.0420 1.5874 0.081 Uiso 1 1 calc R . .
C26 C 0.6323(5) 0.0651(5) 1.4569(4) 0.0555(13) Uani 1 1 d . . .
C27 C 0.5442(5) 0.1750(5) 1.4252(5) 0.0674(16) Uani 1 1 d . . .
H27A H 0.4702 0.1804 1.4680 0.081 Uiso 1 1 calc R . .
H27B H 0.5328 0.1782 1.3699 0.081 Uiso 1 1 calc R . .
C28 C 0.3057(5) 0.5280(5) 1.3455(4) 0.0637(14) Uani 1 1 d . . .
H28 H 0.2433 0.5320 1.3262 0.076 Uiso 1 1 calc R . .
C29 C 0.3895(6) 0.4220(5) 1.3634(4) 0.0692(16) Uani 1 1 d . . .
H29 H 0.3806 0.3569 1.3588 0.083 Uiso 1 1 calc R . .
C30 C 0.4841(5) 0.4156(5) 1.3877(4) 0.0572(13) Uani 1 1 d . . .
C31 C 0.4889(5) 0.5167(5) 1.3955(4) 0.0656(15) Uani 1 1 d . . .
H31 H 0.5519 0.5167 1.4118 0.079 Uiso 1 1 calc R . .
C32 C 0.4010(6) 0.6152(5) 1.3792(4) 0.0672(15) Uani 1 1 d . . .
H32 H 0.4056 0.6808 1.3862 0.081 Uiso 1 1 calc R . .
C33 C 0.7025(6) 0.7230(5) -0.1844(4) 0.079(2) Uani 0.843(8) 1 d PDU A 1
H33 H 0.7524 0.7740 -0.2166 0.094 Uiso 0.843(8) 1 calc PR A 1
C34 C 0.7724(6) 0.6768(7) 0.3049(5) 0.088(3) Uani 0.733(6) 1 d PDU B 1
H34 H 0.8120 0.7371 0.2777 0.106 Uiso 0.733(6) 1 calc PR B 1
C33' C 0.6781(16) 0.7322(14) -0.1452(14) 0.069(12) Uani 0.157(8) 1 d PDU A 2
H33' H 0.7249 0.7820 -0.1888 0.083 Uiso 0.157(8) 1 calc PR A 2
C34' C 0.7869(10) 0.6635(17) 0.3448(9) 0.127(15) Uani 0.267(6) 1 d PDU B 2
H34' H 0.8104 0.7332 0.3090 0.152 Uiso 0.267(6) 1 calc PR B 2

loop_
_atom_site_aniso_label
_atom_site_aniso_U_11
_atom_site_aniso_U_22
_atom_site_aniso_U_33
_atom_site_aniso_U_23
_atom_site_aniso_U_13
_atom_site_aniso_U_12
I1 0.0786(3) 0.0519(2) 0.0626(2) -0.01537(17) -0.02092(19) -0.01405(18)
I2 0.0510(2) 0.1232(4) 0.0656(3) -0.0311(3) -0.01074(18) -0.0212(2)
Cu1 0.0671(5) 0.0642(4) 0.0488(4) -0.0154(3) -0.0124(3) -0.0037(3)
Cu2 0.0568(4) 0.0619(4) 0.0477(4) -0.0161(3) -0.0121(3) 0.0031(3)
Cl1 0.174(3) 0.129(3) 0.0786(18) -0.0164(17) -0.0421(19) -0.039(2)
Cl2 0.0753(15) 0.0898(16) 0.160(3) -0.0538(18) -0.0091(16) -0.0293(12)
Cl3 0.0857(18) 0.109(2) 0.106(2) -0.034(2) -0.0306(16) -0.0099(16)
Cl4 0.123(3) 0.101(2) 0.212(5) -0.039(2) -0.074(3) -0.0456(19)
Cl5 0.150(4) 0.122(3) 0.0777(18) -0.0340(17) -0.0149(19) -0.037(2)
Cl6 0.165(4) 0.086(2) 0.099(3) -0.033(2) -0.039(3) -0.009(3)
Cl1' 0.145(11) 0.141(11) 0.127(11) -0.023(8) -0.020(8) -0.047(8)
Cl2' 0.101(8) 0.086(8) 0.144(11) -0.015(7) -0.024(7) -0.024(6)
Cl3' 0.107(10) 0.104(10) 0.134(12) -0.017(8) -0.019(8) -0.004(7)
Cl4' 0.128(7) 0.120(6) 0.183(9) -0.037(6) 0.003(6) -0.071(6)
Cl5' 0.168(8) 0.096(6) 0.117(6) -0.038(5) -0.020(6) -0.047(6)
Cl6' 0.150(10) 0.157(11) 0.135(10) -0.061(7) -0.037(7) -0.023(7)
S1 0.0635(9) 0.0814(10) 0.0520(8) -0.0275(7) -0.0038(6) -0.0265(8)
S2 0.1038(15) 0.1248(17) 0.0749(11) -0.0603(12) -0.0342(11) 0.0470(13)
S3 0.0744(11) 0.0653(10) 0.1108(14) -0.0460(10) -0.0256(10) 0.0176(8)
S4 0.0736(9) 0.0730(9) 0.0465(7) -0.0157(6) -0.0117(6) -0.0288(8)
S5 0.0835(11) 0.0703(10) 0.0615(9) -0.0116(7) -0.0334(8) -0.0059(8)
S6 0.0645(9) 0.0575(9) 0.1128(14) -0.0254(9) -0.0405(9) 0.0027(7)
N1 0.053(3) 0.063(3) 0.051(2) -0.019(2) -0.012(2) -0.004(2)
N2 0.051(3) 0.056(3) 0.052(2) -0.020(2) -0.009(2) -0.004(2)
N3 0.054(3) 0.056(3) 0.046(2) -0.015(2) -0.009(2) 0.000(2)
N4 0.065(3) 0.051(2) 0.047(2) -0.0099(19) -0.016(2) -0.008(2)
C1 0.065(4) 0.056(3) 0.058(3) -0.010(3) -0.009(3) -0.019(3)
C2 0.064(4) 0.061(3) 0.063(3) -0.025(3) -0.011(3) -0.017(3)
C3 0.044(3) 0.063(3) 0.055(3) -0.025(3) -0.012(2) -0.006(2)
C4 0.063(3) 0.057(3) 0.059(3) -0.019(3) -0.012(3) -0.017(3)
C5 0.067(4) 0.061(3) 0.055(3) -0.022(3) -0.015(3) -0.010(3)
C6 0.058(3) 0.072(4) 0.074(4) -0.038(3) -0.015(3) -0.007(3)
C7 0.053(3) 0.076(4) 0.072(4) -0.044(3) -0.022(3) 0.005(3)
C8 0.069(4) 0.075(4) 0.083(4) -0.044(4) -0.034(3) 0.028(3)
C9 0.099(6) 0.094(5) 0.081(5) -0.039(4) -0.042(4) 0.040(4)
C10 0.066(4) 0.079(4) 0.081(4) -0.046(4) -0.033(3) 0.022(3)
C11 0.067(4) 0.088(5) 0.116(6) -0.063(5) -0.038(4) 0.028(4)
C12 0.057(3) 0.055(3) 0.053(3) -0.023(3) -0.013(2) 0.009(2)
C13 0.063(4) 0.058(3) 0.075(4) -0.027(3) -0.003(3) -0.017(3)
C14 0.048(3) 0.070(4) 0.074(4) -0.027(3) -0.011(3) -0.004(3)
C15 0.055(3) 0.067(4) 0.072(4) -0.036(3) -0.019(3) 0.005(3)
C16 0.057(3) 0.084(4) 0.081(4) -0.047(4) -0.028(3) 0.008(3)
C17 0.066(4) 0.059(3) 0.056(3) -0.012(3) -0.010(3) -0.016(3)
C18 0.057(3) 0.065(3) 0.056(3) -0.020(3) -0.014(3) -0.012(3)
C19 0.057(3) 0.047(3) 0.047(3) -0.017(2) -0.013(2) -0.004(2)
C20 0.059(3) 0.068(4) 0.051(3) -0.013(3) -0.009(3) -0.020(3)
C21 0.062(4) 0.071(4) 0.062(3) -0.024(3) -0.025(3) -0.004(3)
C22 0.068(4) 0.054(3) 0.055(3) -0.015(2) -0.018(3) -0.016(3)
C23 0.054(3) 0.048(3) 0.060(3) -0.022(2) -0.020(2) -0.006(2)
C24 0.061(3) 0.051(3) 0.060(3) -0.019(2) -0.021(3) 0.000(2)
C25 0.059(3) 0.079(4) 0.064(4) -0.030(3) -0.016(3) -0.006(3)
C26 0.055(3) 0.052(3) 0.061(3) -0.022(3) -0.022(3) -0.003(2)
C27 0.058(3) 0.064(3) 0.088(4) -0.039(3) -0.033(3) 0.006(3)
C28 0.064(4) 0.060(3) 0.067(4) -0.022(3) -0.028(3) -0.002(3)
C29 0.068(4) 0.060(3) 0.084(4) -0.034(3) -0.028(3) 0.000(3)
C30 0.058(3) 0.049(3) 0.055(3) -0.014(2) -0.019(3) -0.001(2)
C31 0.063(4) 0.056(3) 0.077(4) -0.009(3) -0.030(3) -0.012(3)
C32 0.080(4) 0.045(3) 0.075(4) -0.011(3) -0.032(3) -0.009(3)
C33 0.073(5) 0.071(5) 0.083(5) -0.014(4) -0.005(4) -0.028(4)
C34 0.102(7) 0.072(5) 0.093(6) -0.020(5) -0.025(5) -0.029(5)
C33' 0.064(15) 0.063(14) 0.064(15) -0.010(9) -0.007(9) -0.014(9)
C34' 0.128(17) 0.113(17) 0.133(18) -0.033(10) -0.024(10) -0.034(10)

loop_
_atom_type_symbol
_atom_type_description
_atom_type_scat_dispersion_real
_atom_type_scat_dispersion_imag
_atom_type_scat_source
C C 0.0033 0.0016 'International Tables Vol C Tables 4.2.6.8 and 6.1.1.4'
H H 0.0000 0.0000 'International Tables Vol C Tables 4.2.6.8 and 6.1.1.4'
N N 0.0061 0.0033 'International Tables Vol C Tables 4.2.6.8 and 6.1.1.4'
S S 0.1246 0.1234 'International Tables Vol C Tables 4.2.6.8 and 6.1.1.4'
Cl Cl 0.1484 0.1585 'International Tables Vol C Tables 4.2.6.8 and 6.1.1.4'
Cu Cu 0.3201 1.2651 'International Tables Vol C Tables 4.2.6.8 and 6.1.1.4'
I I -0.4742 1.8119 'International Tables Vol C Tables 4.2.6.8 and 6.1.1.4'

loop_
_geom_angle_atom_site_label_1
_geom_angle_atom_site_label_2
_geom_angle_atom_site_label_3
_geom_angle
_geom_angle_site_symmetry_1
_geom_angle_site_symmetry_3
_geom_angle_publ_flag
Cu2 I1 Cu1 57.77(2) . . ?
Cu1 I2 Cu2 58.02(2) . . ?
N1 Cu1 N4 98.02(18) . 2_667 ?
N1 Cu1 Cu2 162.28(14) . . ?
N4 Cu1 Cu2 99.58(12) 2_667 . ?
N1 Cu1 I2 113.65(14) . . ?
N4 Cu1 I2 110.00(13) 2_667 . ?
Cu2 Cu1 I2 61.66(3) . . ?
N1 Cu1 I1 110.63(15) . . ?
N4 Cu1 I1 110.19(14) 2_667 . ?
Cu2 Cu1 I1 60.93(3) . . ?
I2 Cu1 I1 113.30(3) . . ?
N3 Cu2 N2 98.26(17) . 2_666 ?
N3 Cu2 Cu1 161.99(13) . . ?
N2 Cu2 Cu1 99.40(12) 2_666 . ?
N3 Cu2 I1 115.83(14) . . ?
N2 Cu2 I1 108.40(13) 2_666 . ?
Cu1 Cu2 I1 61.30(3) . . ?
N3 Cu2 I2 109.40(14) . . ?
N2 Cu2 I2 111.61(14) 2_666 . ?
Cu1 Cu2 I2 60.33(3) . . ?
I1 Cu2 I2 112.50(3) . . ?
C3 S1 C6 105.4(3) . . ?
C8 S2 C9 91.4(3) . . ?
C12 S3 C11 102.5(3) . . ?
C19 S4 C22 104.2(3) . . ?
C24 S5 C25 90.8(3) . . ?
C30 S6 C27 104.1(3) . . ?
C1 N1 C5 116.9(5) . . ?
C1 N1 Cu1 124.8(4) . . ?
C5 N1 Cu1 116.8(4) . . ?
C15 N2 C14 116.5(5) . . ?
C15 N2 Cu2 122.5(4) . 2_666 ?
C14 N2 Cu2 121.0(4) . 2_666 ?
C21 N3 C17 116.8(5) . . ?
C21 N3 Cu2 119.2(4) . . ?
C17 N3 Cu2 122.1(4) . . ?
C32 N4 C28 116.6(5) . . ?
C32 N4 Cu1 118.6(4) . 2_667 ?
C28 N4 Cu1 124.6(4) . 2_667 ?
N1 C1 C2 123.6(5) . . ?
C1 C2 C3 119.1(5) . . ?
C4 C3 C2 116.8(5) . . ?
C4 C3 S1 117.9(4) . . ?
C2 C3 S1 125.3(4) . . ?
C5 C4 C3 120.2(6) . . ?
N1 C5 C4 123.3(5) . . ?
C7 C6 S1 108.3(5) . . ?
C8 C7 C10 110.5(6) . . ?
C8 C7 C6 123.2(6) . . ?
C10 C7 C6 126.2(5) . . ?
C7 C8 S2 113.0(5) . . ?
C10 C9 S2 112.5(5) . . ?
C9 C10 C7 112.6(5) . . ?
C9 C10 C11 123.4(6) . . ?
C7 C10 C11 123.9(6) . . ?
C10 C11 S3 108.6(5) . . ?
C16 C12 C13 118.1(5) . . ?
C16 C12 S3 124.6(5) . . ?
C13 C12 S3 117.3(5) . . ?
C14 C13 C12 119.3(6) . . ?
N2 C14 C13 123.6(6) . . ?
N2 C15 C16 124.1(6) . . ?
C12 C16 C15 118.3(6) . . ?
N3 C17 C18 124.2(6) . . ?
C17 C18 C19 118.4(5) . . ?
C18 C19 C20 118.0(5) . . ?
C18 C19 S4 124.9(4) . . ?
C20 C19 S4 117.1(4) . . ?
C21 C20 C19 118.7(6) . . ?
N3 C21 C20 123.9(6) . . ?
C23 C22 S4 107.6(4) . . ?
C24 C23 C26 112.2(5) . . ?
C24 C23 C22 121.4(5) . . ?
C26 C23 C22 126.3(5) . . ?
C23 C24 S5 112.1(4) . . ?
C26 C25 S5 113.1(5) . . ?
C25 C26 C23 111.7(5) . . ?
C25 C26 C27 123.9(5) . . ?
C23 C26 C27 124.2(5) . . ?
C26 C27 S6 107.4(4) . . ?
N4 C28 C29 123.8(6) . . ?
C30 C29 C28 119.0(6) . . ?
C29 C30 C31 116.8(5) . . ?
C29 C30 S6 126.0(5) . . ?
C31 C30 S6 117.2(4) . . ?
C32 C31 C30 119.9(6) . . ?
N4 C32 C31 123.8(6) . . ?
Cl3 C33 Cl1 110.5(4) . . ?
Cl3 C33 Cl2 110.5(4) . . ?
Cl1 C33 Cl2 111.1(4) . . ?
Cl6 C34 Cl5 111.5(4) . . ?
Cl6 C34 Cl4 110.7(4) . . ?
Cl5 C34 Cl4 110.6(4) . . ?
Cl1' C33' Cl3' 109.7(7) . . ?
Cl1' C33' Cl2' 110.3(7) . . ?
Cl3' C33' Cl2' 110.2(7) . . ?
Cl5' C34' Cl4' 110.6(7) . . ?
Cl5' C34' Cl6' 111.5(7) . . ?
Cl4' C34' Cl6' 110.5(7) . . ?

loop_
_geom_bond_atom_site_label_1
_geom_bond_atom_site_label_2
_geom_bond_distance
_geom_bond_site_symmetry_2
_geom_bond_publ_flag
I1 Cu2 2.6522(8) . ?
I1 Cu1 2.6616(9) . ?
I2 Cu1 2.6293(9) . ?
I2 Cu2 2.6633(9) . ?
Cu1 N1 2.041(4) . ?
Cu1 N4 2.104(4) 2_667 ?
Cu1 Cu2 2.5668(10) . ?
Cu2 N3 2.053(4) . ?
Cu2 N2 2.073(4) 2_666 ?
Cl1 C33 1.744(6) . ?
Cl2 C33 1.748(6) . ?
Cl3 C33 1.738(6) . ?
Cl4 C34 1.749(6) . ?
Cl5 C34 1.748(6) . ?
Cl6 C34 1.738(6) . ?
Cl1' C33' 1.746(8) . ?
Cl2' C33' 1.747(8) . ?
Cl3' C33' 1.749(8) . ?
Cl4' C34' 1.744(8) . ?
Cl5' C34' 1.738(8) . ?
Cl6' C34' 1.744(8) . ?
S1 C3 1.744(6) . ?
S1 C6 1.792(6) . ?
S2 C8 1.693(7) . ?
S2 C9 1.701(7) . ?
S3 C12 1.763(5) . ?
S3 C11 1.816(8) . ?
S4 C19 1.752(5) . ?
S4 C22 1.803(6) . ?
S5 C24 1.708(6) . ?
S5 C25 1.709(6) . ?
S6 C30 1.754(5) . ?
S6 C27 1.818(6) . ?
N1 C1 1.323(7) . ?
N1 C5 1.338(8) . ?
N2 C15 1.312(7) . ?
N2 C14 1.324(7) . ?
N2 Cu2 2.073(4) 2_666 ?
N3 C21 1.312(8) . ?
N3 C17 1.333(8) . ?
N4 C32 1.318(8) . ?
N4 C28 1.320(7) . ?
N4 Cu1 2.104(4) 2_667 ?
C1 C2 1.385(8) . ?
C2 C3 1.390(8) . ?
C3 C4 1.380(8) . ?
C4 C5 1.364(8) . ?
C6 C7 1.469(9) . ?
C7 C8 1.366(8) . ?
C7 C10 1.433(9) . ?
C9 C10 1.342(10) . ?
C10 C11 1.503(8) . ?
C12 C16 1.356(8) . ?
C12 C13 1.378(9) . ?
C13 C14 1.367(8) . ?
C15 C16 1.396(8) . ?
C17 C18 1.371(8) . ?
C18 C19 1.381(8) . ?
C19 C20 1.385(8) . ?
C20 C21 1.381(8) . ?
C22 C23 1.504(7) . ?
C23 C24 1.349(7) . ?
C23 C26 1.429(7) . ?
C25 C26 1.333(8) . ?
C26 C27 1.499(8) . ?
C28 C29 1.399(8) . ?
C29 C30 1.360(8) . ?
C30 C31 1.398(8) . ?
C31 C32 1.363(8) . ?
